data_1502054
loop_
_publ_author_name
'Rihn, Sandra'
'Erdem, Mustafa'
'De Nicola, Antoinette'
'Retailleau, Pascal'
'Ziessel, Raymond'

_publ_section_title
;
 Phenyliodine(III) bis(trifluoroacetate) (PIFA)-promoted synthesis of
 Bodipy dimers displaying unusual redox properties.
;
_journal_issue 8
_journal_name_full 'Organic letters'
_journal_page_first 1916
_journal_page_last 1919
_journal_paper_doi 10.1021/ol200189y
_journal_volume 13
_journal_year 2011
_chemical_formula_moiety 'C28 H32 B2 F4 N4'
_chemical_formula_sum 'C28 H32 B2 F4 N4'
_chemical_formula_weight 522.20
_chemical_name_systematic
; 
5,5,5',5'-tetrafluoro-1,1',3,3',7,7',9,9',10,10'
-decamethyl-5H,5'H-[2,2'-bidipyrrolo[1,2-c:2',1'-f]
[1,3,2]diazaborinine]-4,6'-diium-5,5'-diuide 
;
_space_group_IT_number 14
_symmetry_cell_setting monoclinic
_symmetry_space_group_name_Hall '-P 2ybc'
_symmetry_space_group_name_H-M 'P 1 21/c 1'
_atom_sites_solution_hydrogens geom
_atom_sites_solution_primary direct
_atom_sites_solution_secondary difmap
_audit_creation_method SHELXL-97
_cell_angle_alpha 90.00
_cell_angle_beta 102.161(7)
_cell_angle_gamma 90.00
_cell_formula_units_Z 4
_cell_length_a 12.5280(10)
_cell_length_b 12.7591(9)
_cell_length_c 16.6789(13)
_cell_measurement_reflns_used 2399
_cell_measurement_temperature 200(2)
_cell_measurement_theta_max 47.1
_cell_measurement_theta_min 6.8
_cell_volume 2606.2(4)
_computing_cell_refinement 'CrystalClear-SM Expert 2.0 r4 (Rigaku, 2009)'
_computing_data_collection 'CrystalClear-SM Expert 2.0 r4 (Rigaku, 2009)'
_computing_data_reduction 'CrystalClear-SM Expert 2.0 r4 (Rigaku, 2009)'
_computing_molecular_graphics 'PLATON (Spek, 2003)'
_computing_publication_material 'SHELXL97 (Sheldrick, 2008)'
_computing_structure_refinement 'SHELXL97 (Sheldrick, 2008); CRYSTALBUILDER (Welter, 2006)'
_computing_structure_solution 'SHELXS97 (Sheldrick, 2008)'
_diffrn_ambient_temperature 200(2)
_diffrn_detector_type 'RAPID II large area curved imaging plate detector '
_diffrn_measured_fraction_theta_full 0.929
_diffrn_measured_fraction_theta_max 0.929
_diffrn_measurement_details
;
scan:
    Number of images: 90
               Slice: 20.0000 - 200.0000
         Image width: 2.0000
            Exp time: 720.0000
       Rotation axis: Omega
               Omega: 0.0000
                 Chi: 54.0000
                 Phi: 270.0000
                 XTD: 127.4000
              2theta: -0.2043
scan:
    Number of images: 25
               Slice: 58.0000 - 108.0000
         Image width: 2.0000
            Exp time: 720.0000
       Rotation axis: Omega
               Omega: 0.0000
                 Chi: 54.0000
                 Phi: 0.0000
                 XTD: 127.4000
              2theta: -0.2043

;
_diffrn_measurement_device_type 'Rigaku rapid II RAXIS conversion'
_diffrn_measurement_method 'profile data from \w-scans'
_diffrn_orient_matrix_type FS_PROCESS
_diffrn_orient_matrix_UB_11 -0.020372
_diffrn_orient_matrix_UB_12 0.053309
_diffrn_orient_matrix_UB_13 -0.044551
_diffrn_orient_matrix_UB_21 0.076920
_diffrn_orient_matrix_UB_22 0.026286
_diffrn_orient_matrix_UB_23 0.011570
_diffrn_orient_matrix_UB_31 0.018319
_diffrn_orient_matrix_UB_32 -0.051088
_diffrn_orient_matrix_UB_33 -0.040534
_diffrn_radiation_monochromator graphite
_diffrn_radiation_source 'fine-focus sealed tube'
_diffrn_radiation_type CuK\a
_diffrn_radiation_wavelength 1.54187
_diffrn_reflns_av_R_equivalents 0.0698
_diffrn_reflns_av_sigmaI/netI 0.1266
_diffrn_reflns_limit_h_max 11
_diffrn_reflns_limit_h_min -8
_diffrn_reflns_limit_k_max 12
_diffrn_reflns_limit_k_min -8
_diffrn_reflns_limit_l_max 15
_diffrn_reflns_limit_l_min -13
_diffrn_reflns_number 5236
_diffrn_reflns_theta_full 47.20
_diffrn_reflns_theta_max 47.20
_diffrn_reflns_theta_min 6.81
_exptl_absorpt_coefficient_mu 0.814
_exptl_absorpt_correction_T_max 1.000
_exptl_absorpt_correction_T_min 0.553
_exptl_absorpt_correction_type multi-scan
_exptl_absorpt_process_details 'FS_ABSCOR (Rigaku, 2009)'
_exptl_crystal_colour red
_exptl_crystal_density_diffrn 1.331
_exptl_crystal_density_method 'not measured'
_exptl_crystal_description platelet
_exptl_crystal_F_000 1096
_exptl_crystal_recrystallization_method 'recrystallized in dichloromethane'
_exptl_crystal_size_max 0.20
_exptl_crystal_size_mid 0.13
_exptl_crystal_size_min 0.03
_refine_diff_density_max 0.604
_refine_diff_density_min -0.283
_refine_diff_density_rms 0.064
_refine_ls_extinction_method none
_refine_ls_goodness_of_fit_ref 1.096
_refine_ls_hydrogen_treatment constr
_refine_ls_matrix_type full
_refine_ls_number_parameters 353
_refine_ls_number_reflns 2173
_refine_ls_number_restraints 0
_refine_ls_restrained_S_all 1.096
_refine_ls_R_factor_all 0.1436
_refine_ls_R_factor_gt 0.0885
_refine_ls_shift/su_max 0.000
_refine_ls_shift/su_mean 0.000
_refine_ls_structure_factor_coef Fsqd
_refine_ls_weighting_details 'calc w=1/[\s^2^(Fo^2^)+(0.1596P)^2^+0.0000P] where P=(Fo^2^+2Fc^2^)/3'
_refine_ls_weighting_scheme calc
_refine_ls_wR_factor_gt 0.2291
_refine_ls_wR_factor_ref 0.2741
_reflns_number_gt 1291
_reflns_number_total 2173
_reflns_threshold_expression >2sigma(I)
_cod_data_source_file ol200189y_si_002.cif
_cod_data_source_block EM004bis
_cod_original_cell_volume 2606.2(3)
_cod_original_sg_symbol_H-M 'P 21/c'
_cod_database_code 1502054

loop_
_symmetry_equiv_pos_as_xyz
'x, y, z'
'-x, y+1/2, -z+1/2'
'-x, -y, -z'
'x, -y-1/2, z-1/2'

loop_
_atom_site_label
_atom_site_type_symbol
_atom_site_fract_x
_atom_site_fract_y
_atom_site_fract_z
_atom_site_U_iso_or_equiv
_atom_site_adp_type
_atom_site_occupancy
_atom_site_symmetry_multiplicity
_atom_site_calc_flag
_atom_site_refinement_flags
B1 B 0.6159(11) 0.9104(8) 0.2098(7) 0.067(3) Uani 1 1 d .
F1 F 0.7186(4) 0.9610(4) 0.2267(3) 0.0892(17) Uani 1 1 d .
F2 F 0.5921(4) 0.8766(3) 0.2824(2) 0.0777(16) Uani 1 1 d .
C1C C 0.7921(7) 0.7373(6) 0.2303(5) 0.070(3) Uani 1 1 d .
H1C1 H 0.8379 0.7984 0.2260 0.105 Uiso 1 1 calc R
H1C2 H 0.8341 0.6731 0.2274 0.105 Uiso 1 1 calc R
H1C3 H 0.7685 0.7395 0.2827 0.105 Uiso 1 1 calc R
C1A C 0.3632(7) 0.8401(6) -0.0152(6) 0.076(3) Uani 1 1 d .
H1A1 H 0.3833 0.8641 -0.0659 0.115 Uiso 1 1 calc R
H1A2 H 0.2954 0.8746 -0.0092 0.115 Uiso 1 1 calc R
H1A3 H 0.3524 0.7640 -0.0176 0.115 Uiso 1 1 calc R
C1B C 0.5760(7) 1.1338(6) 0.2671(6) 0.082(3) Uani 1 1 d .
H1B1 H 0.5754 1.0884 0.3144 0.123 Uiso 1 1 calc R
H1B2 H 0.5454 1.2024 0.2763 0.123 Uiso 1 1 calc R
H1B3 H 0.6512 1.1426 0.2601 0.123 Uiso 1 1 calc R
N1 N 0.5296(7) 0.9875(6) 0.1669(5) 0.058(2) Uani 1 1 d .
N2 N 0.6198(7) 0.8183(6) 0.1517(5) 0.0557(19) Uani 1 1 d .
C1 C 0.4488(9) 0.9633(7) 0.0967(7) 0.060(3) Uani 1 1 d .
C2 C 0.3769(9) 1.0504(9) 0.0795(7) 0.068(3) Uani 1 1 d .
C3 C 0.4171(9) 1.1239(7) 0.1384(7) 0.064(3) Uani 1 1 d .
H3 H 0.3867 1.1915 0.1420 0.076 Uiso 1 1 calc R
C4 C 0.5087(9) 1.0851(8) 0.1916(6) 0.059(2) Uani 1 1 d .
C5 C 0.6942(8) 0.7386(8) 0.1612(6) 0.059(2) Uani 1 1 d .
C6 C 0.6635(8) 0.6659(7) 0.0988(6) 0.058(2) Uani 1 1 d .
C7 C 0.5632(9) 0.6974(7) 0.0480(6) 0.061(2) Uani 1 1 d .
C8 C 0.5377(9) 0.7954(7) 0.0818(6) 0.057(2) Uani 1 1 d .
C9 C 0.4529(8) 0.8671(8) 0.0568(6) 0.061(3) Uani 1 1 d .
C10 C 0.2778(8) 1.0635(7) 0.0120(6) 0.083(3) Uani 1 1 d .
H10A H 0.2456 1.1327 0.0163 0.125 Uiso 1 1 calc R
H10B H 0.2243 1.0090 0.0166 0.125 Uiso 1 1 calc R
H10C H 0.2989 1.0573 -0.0412 0.125 Uiso 1 1 calc R
C11 C 0.5033(7) 0.6409(6) -0.0265(5) 0.070(3) Uani 1 1 d .
H11A H 0.5443 0.5780 -0.0354 0.105 Uiso 1 1 calc R
H11B H 0.4957 0.6870 -0.0744 0.105 Uiso 1 1 calc R
H11C H 0.4308 0.6205 -0.0186 0.105 Uiso 1 1 calc R
B1' B 0.8471(10) 0.3121(9) 0.1598(8) 0.069(3) Uani 1 1 d .
F1' F 0.7706(5) 0.2547(4) 0.1920(3) 0.1064(19) Uani 1 1 d .
F2' F 0.9253(5) 0.3416(4) 0.2338(3) 0.107(2) Uani 1 1 d .
N1' N 0.9041(5) 0.2454(6) 0.1083(4) 0.064(2) Uani 1 1 d .
N2' N 0.7993(6) 0.4103(6) 0.1193(4) 0.065(2) Uani 1 1 d .
C4' C 0.9525(7) 0.1493(7) 0.1251(6) 0.060(2) Uani 1 1 d .
C3' C 0.9986(7) 0.1219(7) 0.0605(6) 0.070(3) Uani 1 1 d .
H3' H 1.0368 0.0585 0.0565 0.084 Uiso 1 1 calc R
C2' C 0.9812(7) 0.1994(8) 0.0031(5) 0.066(3) Uani 1 1 d .
C1' C 0.9202(6) 0.2785(7) 0.0314(5) 0.049(2) Uani 1 1 d .
C7' C 0.7727(6) 0.5428(7) 0.0251(5) 0.057(2) Uani 1 1 d .
C9' C 0.8794(7) 0.3756(7) 0.0002(5) 0.071(3) Uani 1 1 d .
C1A' C 0.9001(9) 0.4099(7) -0.0802(5) 0.117(4) Uani 1 1 d .
H1A4 H 0.9034 0.3484 -0.1148 0.175 Uiso 1 1 calc R
H1A5 H 0.9697 0.4477 -0.0717 0.175 Uiso 1 1 calc R
H1A6 H 0.8409 0.4562 -0.1072 0.175 Uiso 1 1 calc R
C10' C 1.0181(7) 0.1965(7) -0.0765(4) 0.082(3) Uani 1 1 d .
H10D H 0.9544 0.2000 -0.1220 0.123 Uiso 1 1 calc R
H10E H 1.0580 0.1312 -0.0802 0.123 Uiso 1 1 calc R
H10F H 1.0661 0.2564 -0.0794 0.123 Uiso 1 1 calc R
C1B' C 0.9472(7) 0.0882(6) 0.2009(5) 0.077(3) Uani 1 1 d .
H1B4 H 0.9677 0.1337 0.2491 0.115 Uiso 1 1 calc R
H1B5 H 0.9977 0.0288 0.2061 0.115 Uiso 1 1 calc R
H1B6 H 0.8727 0.0622 0.1972 0.115 Uiso 1 1 calc R
C8' C 0.8196(6) 0.4414(7) 0.0423(4) 0.051(2) Uani 1 1 d .
C6' C 0.7225(7) 0.5681(7) 0.0903(5) 0.060(2) Uani 1 1 d .
C5' C 0.7391(7) 0.4835(7) 0.1458(5) 0.061(2) Uani 1 1 d .
C11' C 0.7780(7) 0.6116(6) -0.0469(5) 0.074(3) Uani 1 1 d .
H11D H 0.7374 0.5787 -0.0973 0.112 Uiso 1 1 calc R
H11E H 0.8544 0.6210 -0.0509 0.112 Uiso 1 1 calc R
H11F H 0.7457 0.6800 -0.0397 0.112 Uiso 1 1 calc R
C1C' C 0.6999(8) 0.4736(7) 0.2235(4) 0.088(3) Uani 1 1 d .
H1C4 H 0.6463 0.4167 0.2184 0.132 Uiso 1 1 calc R
H1C5 H 0.6656 0.5396 0.2348 0.132 Uiso 1 1 calc R
H1C6 H 0.7617 0.4581 0.2686 0.132 Uiso 1 1 calc R

loop_
_atom_site_aniso_label
_atom_site_aniso_U_11
_atom_site_aniso_U_22
_atom_site_aniso_U_33
_atom_site_aniso_U_23
_atom_site_aniso_U_13
_atom_site_aniso_U_12
B1 0.080(10) 0.055(8) 0.080(9) 0.007(7) 0.047(8) 0.004(8)
F1 0.071(4) 0.071(3) 0.128(4) -0.004(3) 0.025(3) 0.000(3)
F2 0.098(4) 0.073(3) 0.062(3) 0.008(3) 0.019(3) 0.011(3)
C1C 0.067(7) 0.070(6) 0.072(6) -0.003(5) 0.013(6) 0.013(5)
C1A 0.077(7) 0.067(6) 0.083(7) -0.006(6) 0.010(6) 0.018(6)
C1B 0.092(8) 0.065(6) 0.095(8) -0.009(6) 0.034(7) 0.001(6)
N1 0.075(6) 0.040(5) 0.061(6) 0.001(5) 0.020(5) 0.008(5)
N2 0.056(5) 0.056(5) 0.056(5) -0.001(5) 0.015(5) 0.000(5)
C1 0.083(8) 0.044(7) 0.055(7) 0.005(6) 0.023(7) 0.005(7)
C2 0.071(8) 0.060(7) 0.075(8) 0.004(7) 0.022(7) -0.009(7)
C3 0.058(7) 0.056(6) 0.077(7) 0.012(7) 0.014(6) 0.008(6)
C4 0.051(7) 0.066(8) 0.062(7) -0.002(7) 0.014(6) -0.006(6)
C5 0.064(8) 0.061(7) 0.055(7) 0.003(6) 0.020(6) -0.002(7)
C6 0.060(7) 0.056(6) 0.062(7) 0.000(6) 0.021(6) 0.007(6)
C7 0.056(7) 0.056(7) 0.075(7) 0.006(6) 0.025(7) 0.007(6)
C8 0.064(7) 0.050(7) 0.057(7) 0.005(6) 0.016(7) 0.002(6)
C9 0.069(7) 0.064(7) 0.052(7) 0.005(6) 0.016(6) -0.009(6)
C10 0.077(7) 0.069(6) 0.100(7) 0.012(6) 0.009(7) 0.011(6)
C11 0.071(7) 0.070(6) 0.064(6) -0.010(5) 0.002(6) -0.002(5)
B1' 0.068(8) 0.058(8) 0.074(9) 0.012(8) 0.002(8) -0.013(7)
F1' 0.127(5) 0.080(4) 0.128(4) 0.014(3) 0.061(4) 0.011(3)
F2' 0.124(5) 0.100(4) 0.086(4) -0.014(3) 0.000(4) 0.021(4)
N1' 0.074(6) 0.059(5) 0.059(5) -0.014(5) 0.014(4) -0.003(5)
N2' 0.083(6) 0.062(5) 0.054(5) 0.005(4) 0.020(4) 0.017(5)
C4' 0.054(6) 0.041(6) 0.081(7) -0.006(6) 0.004(6) -0.003(5)
C3' 0.084(7) 0.070(7) 0.066(6) -0.010(6) 0.037(6) 0.000(6)
C2' 0.076(7) 0.069(7) 0.054(6) -0.008(6) 0.015(6) 0.008(6)
C1' 0.056(6) 0.055(6) 0.032(5) -0.006(5) 0.000(5) 0.016(5)
C7' 0.054(6) 0.057(6) 0.065(6) 0.006(6) 0.021(5) 0.004(5)
C9' 0.091(8) 0.064(7) 0.055(6) -0.001(6) 0.007(6) 0.008(6)
C1A' 0.190(12) 0.087(8) 0.101(7) 0.025(6) 0.091(8) 0.072(8)
C10' 0.093(7) 0.096(7) 0.055(6) -0.005(5) 0.014(6) 0.025(6)
C1B' 0.092(7) 0.067(6) 0.079(6) 0.003(5) 0.035(6) -0.020(5)
C8' 0.058(6) 0.060(6) 0.037(5) -0.010(5) 0.012(5) 0.009(5)
C6' 0.065(6) 0.060(6) 0.053(6) -0.004(5) 0.011(5) 0.011(5)
C5' 0.063(6) 0.053(6) 0.061(6) -0.002(6) 0.002(5) 0.010(5)
C11' 0.078(7) 0.077(6) 0.075(6) 0.012(6) 0.031(5) 0.011(5)
C1C' 0.127(9) 0.089(7) 0.060(6) -0.001(5) 0.045(6) 0.016(6)

loop_
_atom_type_symbol
_atom_type_description
_atom_type_scat_dispersion_real
_atom_type_scat_dispersion_imag
_atom_type_scat_source
F F 0.0727 0.0534 'International Tables Vol C Tables 4.2.6.8 and 6.1.1.4'
N N 0.0311 0.0180 'International Tables Vol C Tables 4.2.6.8 and 6.1.1.4'
C C 0.0181 0.0091 'International Tables Vol C Tables 4.2.6.8 and 6.1.1.4'
B B 0.0090 0.0039 'International Tables Vol C Tables 4.2.6.8 and 6.1.1.4'
H H 0.0000 0.0000 'International Tables Vol C Tables 4.2.6.8 and 6.1.1.4'

loop_
_geom_angle_atom_site_label_1
_geom_angle_atom_site_label_2
_geom_angle_atom_site_label_3
_geom_angle
F2 B1 F1 108.9(10)
F2 B1 N1 110.6(8)
F1 B1 N1 108.9(8)
F2 B1 N2 111.0(8)
F1 B1 N2 109.2(8)
N1 B1 N2 108.2(9)
C5 C1C H1C1 109.5
C5 C1C H1C2 109.5
H1C1 C1C H1C2 109.5
C5 C1C H1C3 109.5
H1C1 C1C H1C3 109.5
H1C2 C1C H1C3 109.5
C9 C1A H1A1 109.5
C9 C1A H1A2 109.5
H1A1 C1A H1A2 109.5
C9 C1A H1A3 109.5
H1A1 C1A H1A3 109.5
H1A2 C1A H1A3 109.5
C4 C1B H1B1 109.5
C4 C1B H1B2 109.5
H1B1 C1B H1B2 109.5
C4 C1B H1B3 109.5
H1B1 C1B H1B3 109.5
H1B2 C1B H1B3 109.5
C4 N1 C1 107.6(8)
C4 N1 B1 127.9(11)
C1 N1 B1 124.2(8)
C5 N2 C8 107.6(8)
C5 N2 B1 127.6(10)
C8 N2 B1 124.5(9)
C9 C1 N1 119.5(10)
C9 C1 C2 132.4(13)
N1 C1 C2 108.0(9)
C3 C2 C1 105.6(9)
C3 C2 C10 125.6(10)
C1 C2 C10 128.8(11)
C2 C3 C4 110.1(9)
C2 C3 H3 125.0
C4 C3 H3 125.0
N1 C4 C3 108.7(9)
N1 C4 C1B 121.9(11)
C3 C4 C1B 129.4(10)
N2 C5 C6 109.6(8)
N2 C5 C1C 121.8(9)
C6 C5 C1C 128.6(10)
C5 C6 C7 109.3(8)
C5 C6 C6' 125.0(10)
C7 C6 C6' 125.6(9)
C6 C7 C8 104.7(9)
C6 C7 C11 125.9(8)
C8 C7 C11 129.3(10)
C9 C8 N2 119.1(9)
C9 C8 C7 132.1(11)
N2 C8 C7 108.7(9)
C8 C9 C1 122.2(10)
C8 C9 C1A 118.9(9)
C1 C9 C1A 118.9(10)
C2 C10 H10A 109.5
C2 C10 H10B 109.5
H10A C10 H10B 109.5
C2 C10 H10C 109.5
H10A C10 H10C 109.5
H10B C10 H10C 109.5
C7 C11 H11A 109.5
C7 C11 H11B 109.5
H11A C11 H11B 109.5
C7 C11 H11C 109.5
H11A C11 H11C 109.5
H11B C11 H11C 109.5
F1' B1' F2' 101.8(9)
F1' B1' N2' 111.9(9)
F2' B1' N2' 107.6(8)
F1' B1' N1' 111.8(8)
F2' B1' N1' 108.4(8)
N2' B1' N1' 114.5(9)
C4' N1' C1' 108.2(7)
C4' N1' B1' 129.6(8)
C1' N1' B1' 122.2(8)
C5' N2' C8' 109.0(7)
C5' N2' B1' 129.8(8)
C8' N2' B1' 121.1(8)
C3' C4' N1' 108.0(8)
C3' C4' C1B' 129.2(9)
N1' C4' C1B' 122.7(8)
C2' C3' C4' 109.7(8)
C2' C3' H3' 125.2
C4' C3' H3' 125.2
C3' C2' C1' 107.6(7)
C3' C2' C10' 125.0(8)
C1' C2' C10' 127.4(9)
C9' C1' N1' 119.6(8)
C9' C1' C2' 133.8(8)
N1' C1' C2' 106.5(8)
C6' C7' C8' 106.6(7)
C6' C7' C11' 126.0(8)
C8' C7' C11' 127.3(7)
C1' C9' C8' 122.3(8)
C1' C9' C1A' 118.5(8)
C8' C9' C1A' 119.2(8)
C9' C1A' H1A4 109.5
C9' C1A' H1A5 109.5
H1A4 C1A' H1A5 109.5
C9' C1A' H1A6 109.5
H1A4 C1A' H1A6 109.5
H1A5 C1A' H1A6 109.5
C2' C10' H10D 109.5
C2' C10' H10E 109.5
H10D C10' H10E 109.5
C2' C10' H10F 109.5
H10D C10' H10F 109.5
H10E C10' H10F 109.5
C4' C1B' H1B4 109.5
C4' C1B' H1B5 109.5
H1B4 C1B' H1B5 109.5
C4' C1B' H1B6 109.5
H1B4 C1B' H1B6 109.5
H1B5 C1B' H1B6 109.5
C9' C8' N2' 120.0(8)
C9' C8' C7' 133.0(8)
N2' C8' C7' 107.0(7)
C7' C6' C5' 107.7(7)
C7' C6' C6 125.8(8)
C5' C6' C6 126.5(8)
N2' C5' C6' 109.5(8)
N2' C5' C1C' 123.0(8)
C6' C5' C1C' 127.4(8)
C7' C11' H11D 109.5
C7' C11' H11E 109.5
H11D C11' H11E 109.5
C7' C11' H11F 109.5
H11D C11' H11F 109.5
H11E C11' H11F 109.5
C5' C1C' H1C4 109.5
C5' C1C' H1C5 109.5
H1C4 C1C' H1C5 109.5
C5' C1C' H1C6 109.5
H1C4 C1C' H1C6 109.5
H1C5 C1C' H1C6 109.5

loop_
_geom_bond_atom_site_label_1
_geom_bond_atom_site_label_2
_geom_bond_distance
B1 F2 1.377(10)
B1 F1 1.414(11)
B1 N1 1.524(12)
B1 N2 1.530(12)
C1C C5 1.496(11)
C1C H1C1 0.9800
C1C H1C2 0.9800
C1C H1C3 0.9800
C1A C9 1.502(10)
C1A H1A1 0.9800
C1A H1A2 0.9800
C1A H1A3 0.9800
C1B C4 1.494(11)
C1B H1B1 0.9800
C1B H1B2 0.9800
C1B H1B3 0.9800
N1 C4 1.356(10)
N1 C1 1.412(10)
N2 C5 1.366(9)
N2 C8 1.412(10)
C1 C9 1.402(11)
C1 C2 1.421(12)
C2 C3 1.374(10)
C2 C10 1.500(11)
C3 C4 1.386(10)
C3 H3 0.9500
C5 C6 1.387(10)
C6 C7 1.417(10)
C6 C6' 1.472(11)
C7 C8 1.436(11)
C7 C11 1.495(10)
C8 C9 1.397(11)
C10 H10A 0.9800
C10 H10B 0.9800
C10 H10C 0.9800
C11 H11A 0.9800
C11 H11B 0.9800
C11 H11C 0.9800
B1' F1' 1.400(11)
B1' F2' 1.454(11)
B1' N2' 1.488(12)
B1' N1' 1.493(12)
N1' C4' 1.371(8)
N1' C1' 1.405(8)
N2' C5' 1.333(9)
N2' C8' 1.418(8)
C4' C3' 1.369(10)
C4' C1B' 1.500(10)
C3' C2' 1.361(10)
C3' H3' 0.9500
C2' C1' 1.406(10)
C2' C10' 1.495(10)
C1' C9' 1.399(10)
C7' C6' 1.404(10)
C7' C8' 1.424(10)
C7' C11' 1.501(9)
C9' C8' 1.408(10)
C9' C1A' 1.484(10)
C1A' H1A4 0.9800
C1A' H1A5 0.9800
C1A' H1A6 0.9800
C10' H10D 0.9800
C10' H10E 0.9800
C10' H10F 0.9800
C1B' H1B4 0.9800
C1B' H1B5 0.9800
C1B' H1B6 0.9800
C6' C5' 1.409(10)
C5' C1C' 1.485(10)
C11' H11D 0.9800
C11' H11E 0.9800
C11' H11F 0.9800
C1C' H1C4 0.9800
C1C' H1C5 0.9800
C1C' H1C6 0.9800

loop_
_geom_torsion_atom_site_label_1
_geom_torsion_atom_site_label_2
_geom_torsion_atom_site_label_3
_geom_torsion_atom_site_label_4
_geom_torsion
F2 B1 N1 C4 67.1(12)
F1 B1 N1 C4 -52.6(11)
N2 B1 N1 C4 -171.1(7)
F2 B1 N1 C1 -106.0(9)
F1 B1 N1 C1 134.3(8)
N2 B1 N1 C1 15.8(10)
F2 B1 N2 C5 -67.3(12)
F1 B1 N2 C5 52.8(11)
N1 B1 N2 C5 171.2(7)
F2 B1 N2 C8 105.3(10)
F1 B1 N2 C8 -134.6(8)
N1 B1 N2 C8 -16.2(11)
C4 N1 C1 C9 178.2(7)
B1 N1 C1 C9 -7.5(11)
C4 N1 C1 C2 -0.2(8)
B1 N1 C1 C2 174.1(7)
C9 C1 C2 C3 -177.2(8)
N1 C1 C2 C3 0.9(8)
C9 C1 C2 C10 2.3(14)
N1 C1 C2 C10 -179.6(7)
C1 C2 C3 C4 -1.2(9)
C10 C2 C3 C4 179.2(7)
C1 N1 C4 C3 -0.6(8)
B1 N1 C4 C3 -174.6(7)
C1 N1 C4 C1B 177.2(6)
B1 N1 C4 C1B 3.2(12)
C2 C3 C4 N1 1.2(9)
C2 C3 C4 C1B -176.3(7)
C8 N2 C5 C6 1.0(8)
B1 N2 C5 C6 174.7(7)
C8 N2 C5 C1C -179.5(6)
B1 N2 C5 C1C -5.8(11)
N2 C5 C6 C7 -2.1(9)
C1C C5 C6 C7 178.5(7)
N2 C5 C6 C6' -178.3(7)
C1C C5 C6 C6' 2.3(12)
C5 C6 C7 C8 2.2(8)
C6' C6 C7 C8 178.4(7)
C5 C6 C7 C11 179.3(7)
C6' C6 C7 C11 -4.5(12)
C5 N2 C8 C9 -177.9(6)
B1 N2 C8 C9 8.2(11)
C5 N2 C8 C7 0.4(8)
B1 N2 C8 C7 -173.5(7)
C6 C7 C8 C9 176.5(8)
C11 C7 C8 C9 -0.5(14)
C6 C7 C8 N2 -1.6(8)
C11 C7 C8 N2 -178.6(7)
N2 C8 C9 C1 2.8(11)
C7 C8 C9 C1 -175.0(7)
N2 C8 C9 C1A -177.3(6)
C7 C8 C9 C1A 4.8(13)
N1 C1 C9 C8 -3.2(11)
C2 C1 C9 C8 174.8(7)
N1 C1 C9 C1A 177.0(6)
C2 C1 C9 C1A -5.1(12)
F1' B1' N1' C4' -48.5(14)
F2' B1' N1' C4' 62.9(11)
N2' B1' N1' C4' -177.0(7)
F1' B1' N1' C1' 134.6(8)
F2' B1' N1' C1' -114.1(8)
N2' B1' N1' C1' 6.1(13)
F1' B1' N2' C5' 47.7(14)
F2' B1' N2' C5' -63.2(12)
N1' B1' N2' C5' 176.1(8)
F1' B1' N2' C8' -135.8(8)
F2' B1' N2' C8' 113.2(9)
N1' B1' N2' C8' -7.4(13)
C1' N1' C4' C3' 0.2(9)
B1' N1' C4' C3' -177.1(8)
C1' N1' C4' C1B' -177.3(7)
B1' N1' C4' C1B' 5.4(13)
N1' C4' C3' C2' 0.5(10)
C1B' C4' C3' C2' 177.8(7)
C4' C3' C2' C1' -1.0(10)
C4' C3' C2' C10' -179.0(8)
C4' N1' C1' C9' -179.4(7)
B1' N1' C1' C9' -1.8(12)
C4' N1' C1' C2' -0.7(8)
B1' N1' C1' C2' 176.8(8)
C3' C2' C1' C9' 179.4(9)
C10' C2' C1' C9' -2.7(15)
C3' C2' C1' N1' 1.0(9)
C10' C2' C1' N1' 179.0(8)
N1' C1' C9' C8' -1.6(12)
C2' C1' C9' C8' -179.8(8)
N1' C1' C9' C1A' 178.4(7)
C2' C1' C9' C1A' 0.2(15)
C1' C9' C8' N2' 0.2(12)
C1A' C9' C8' N2' -179.8(7)
C1' C9' C8' C7' 178.1(8)
C1A' C9' C8' C7' -1.9(14)
C5' N2' C8' C9' -178.3(7)
B1' N2' C8' C9' 4.6(12)
C5' N2' C8' C7' 3.3(9)
B1' N2' C8' C7' -173.8(8)
C6' C7' C8' C9' 179.9(8)
C11' C7' C8' C9' -1.7(15)
C6' C7' C8' N2' -2.1(9)
C11' C7' C8' N2' 176.3(7)
C8' C7' C6' C5' 0.1(9)
C11' C7' C6' C5' -178.2(7)
C8' C7' C6' C6 180.0(8)
C11' C7' C6' C6 1.6(14)
C5 C6 C6' C7' -117.0(9)
C7 C6 C6' C7' 67.4(12)
C5 C6 C6' C5' 62.8(12)
C7 C6 C6' C5' -112.8(10)
C8' N2' C5' C6' -3.3(9)
B1' N2' C5' C6' 173.5(9)
C8' N2' C5' C1C' 177.8(7)
B1' N2' C5' C1C' -5.4(14)
C7' C6' C5' N2' 2.0(9)
C6 C6' C5' N2' -177.8(8)
C7' C6' C5' C1C' -179.2(8)
C6 C6' C5' C1C' 1.0(14)
